data_2102196
loop_
_publ_author_name
'Burchell, Colin J.'
'Ferguson, George'
'Lough, Alan J.'
'Glidewell, Christopher'

_publ_section_title
;
 Adducts of <i>meso</i> and racemic
 5,5,7,12,12,14-hexamethyl-1,4,8,11-tetraazacyclotetradecane with
 trigonally trisubstituted benzene carboxylic acids: supramolecular
 structures in one and two dimensions
;
_journal_coeditor_code NA0108
_journal_issue 6
_journal_name_full 'Acta Crystallographica Section B'
_journal_page_first 1054
_journal_page_last 1062
_journal_paper_doi 10.1107/S0108768100008302
_journal_volume 56
_journal_year 2000
_chemical_compound_source 'Synthesised by authors, see text'
_chemical_formula_moiety 'C16 H38 N4, C8 H4 O5, H2 O'
_chemical_formula_sum 'C24 H44 N4 O6'
_chemical_formula_weight 484.63
_chemical_name_systematic
;
meso-5,5,7,12,12,14-Hexamethyl-1,4,8,11-tetraazacyclotetradecane--5-
hydroxyisophthalic acid--water (1/1/1)
;
_space_group_IT_number 19
_symmetry_cell_setting orthorhombic
_symmetry_space_group_name_Hall 'P 2ac 2ab'
_symmetry_space_group_name_H-M 'P 21 21 21'
_atom_sites_solution_hydrogens geom
_atom_sites_solution_primary direct
_atom_sites_solution_secondary difmap
_cell_angle_alpha 90.00
_cell_angle_beta 90.00
_cell_angle_gamma 90.00
_cell_formula_units_Z 4
_cell_length_a 11.8760(5)
_cell_length_b 13.8395(6)
_cell_length_c 15.8571(7)
_cell_measurement_reflns_used 4203
_cell_measurement_temperature 100(2)
_cell_measurement_theta_max 30.04
_cell_measurement_theta_min 2.60
_cell_volume 2606.2(2)
_computing_cell_refinement 'DENZO-SMN (Otwinowski & Minor, 1997)'
_computing_data_collection 'Kappa-CCD server software (Nonius, 1997)'
_computing_data_reduction 'DENZO-SMN (Otwinowski & Minor, 1997)'
_computing_molecular_graphics 'NRCVAX-96, ORTEP (Johnson, 1976), PLATON (Spek, 2000)'
_computing_publication_material 'NRCVAX-96, SHELXL-97  and WordPerfect macro PRPKAPPA (Ferguson, 1999)'
_computing_structure_refinement 'NRCVAX-96 and SHELXL-97 (Sheldrick, 1997b)'
_computing_structure_solution 'SHELXS-97 (Sheldrick, 1997a)'
_diffrn_ambient_temperature 100(2)
_diffrn_measured_fraction_theta_full 0.989
_diffrn_measured_fraction_theta_max 0.989
_diffrn_measurement_device_type Kappa-CCD
_diffrn_measurement_method '\f scans and \w scans with \k offsets'
_diffrn_radiation_monochromator graphite
_diffrn_radiation_source 'fine-focus sealed X-ray tube'
_diffrn_radiation_type 'Mo K\a'
_diffrn_radiation_wavelength 0.71073
_diffrn_reflns_av_R_equivalents 0.033
_diffrn_reflns_av_sigmaI/netI 0.0505
_diffrn_reflns_limit_h_max 16
_diffrn_reflns_limit_h_min 0
_diffrn_reflns_limit_k_max 19
_diffrn_reflns_limit_k_min 0
_diffrn_reflns_limit_l_max 22
_diffrn_reflns_limit_l_min 0
_diffrn_reflns_number 30326
_diffrn_reflns_theta_full 30.04
_diffrn_reflns_theta_max 30.04
_diffrn_reflns_theta_min 2.60
_diffrn_standards_decay_% 0
_exptl_absorpt_coefficient_mu 0.089
_exptl_absorpt_correction_T_max 0.9860
_exptl_absorpt_correction_T_min 0.9791
_exptl_absorpt_correction_type multi-scan
_exptl_absorpt_process_details 'DENZO-SMN (Otwinowski & Minor, 1997)'
_exptl_crystal_colour colourless
_exptl_crystal_density_diffrn 1.235
_exptl_crystal_density_method 'not measured'
_exptl_crystal_description block
_exptl_crystal_F_000 1056
_exptl_crystal_size_max 0.24
_exptl_crystal_size_mid 0.24
_exptl_crystal_size_min 0.16
_refine_diff_density_max 0.299
_refine_diff_density_min -0.272
_refine_ls_extinction_method none
_refine_ls_goodness_of_fit_ref 1.044
_refine_ls_hydrogen_treatment constr
_refine_ls_matrix_type full
_refine_ls_number_parameters 323
_refine_ls_number_reflns 4203
_refine_ls_number_restraints 4
_refine_ls_restrained_S_all 1.043
_refine_ls_R_factor_all 0.0750
_refine_ls_R_factor_gt 0.0579
_refine_ls_shift/su_max 0.008
_refine_ls_shift/su_mean 0.000
_refine_ls_structure_factor_coef Fsqd
_refine_ls_weighting_details 'w=1/[\s^2^(Fo^2^)+(0.0480P)^2^+0.8417P] where P=(Fo^2^+2Fc^2^)/3'
_refine_ls_weighting_scheme calc
_refine_ls_wR_factor_gt 0.1169
_refine_ls_wR_factor_ref 0.1243
_reflns_number_gt 3479
_reflns_number_total 4203
_reflns_threshold_expression >2\s(I)
_cod_data_source_file na0108.cif
_cod_data_source_block 3
_cod_depositor_comments
;
The following automatic conversions were performed:
'_exptl_absorpt_correction_type' value 'Multi-scan' changed to
'multi-scan' according to
'/home/saulius/struct/CIF-dictionaries/cif_core.dic' dictionary named
'cif_core.dic' version 2.4.1 from 2010-06-29.

Automatic conversion script
Id: cif_fix_enum 1527 2010-12-29 10:47:43Z saulius 

The following automatic conversions were performed:

'_exptl_absorpt_correction_type' value 'Multi-scan' changed to
'multi-scan' according to
/home/saulius/struct/CIF-dictionaries/cif_core.dic dictionary named
'cif_core.dic' version 2.4.1 from 2010-06-29.

Automatic conversion script
Id: cif_fix_values 1715 2011-07-08 13:25:40Z adriana 
;
_cod_database_code 2102196

loop_
_symmetry_equiv_pos_as_xyz
'x, y, z'
'-x+1/2, -y, z+1/2'
'x+1/2, -y+1/2, -z'
'-x, y+1/2, -z+1/2'

loop_
_atom_site_label
_atom_site_type_symbol
_atom_site_fract_x
_atom_site_fract_y
_atom_site_fract_z
_atom_site_U_iso_or_equiv
_atom_site_adp_type
_atom_site_occupancy
_atom_site_symmetry_multiplicity
_atom_site_calc_flag
_atom_site_refinement_flags
_atom_site_disorder_assembly
_atom_site_disorder_group
N1 N 0.34185(16) 0.59626(15) 0.40203(12) 0.0254(4) Uani 1 1 d . A -1
C2 C 0.4132(2) 0.5455(2) 0.33948(16) 0.0336(6) Uani 1 1 d . A -1
C3 C 0.3886(2) 0.43810(19) 0.34068(15) 0.0334(6) Uani 1 1 d . A -1
N4 N 0.42921(16) 0.39450(14) 0.41955(12) 0.0260(4) Uani 1 1 d . A -1
C5 C 0.4173(2) 0.28717(19) 0.42516(16) 0.0337(6) Uani 1 1 d . A -1
C51 C 0.2922(3) 0.2597(3) 0.4211(2) 0.0473(9) Uani 0.853(3) 1 d P A -1
C52 C 0.4820(4) 0.2351(3) 0.3553(2) 0.0593(10) Uani 1 1 d . A -1
C6 C 0.4705(2) 0.2565(2) 0.51002(17) 0.0344(6) Uani 1 1 d . A -1
C7 C 0.4090(2) 0.28755(18) 0.58984(17) 0.0324(6) Uani 1 1 d D A -1
C71' C 0.2824(5) 0.2699(16) 0.5801(15) 0.049(5) Uiso 0.147(3) 1 d PD A -1
C71 C 0.4670(3) 0.2496(2) 0.66905(18) 0.0440(7) Uani 1 1 d . A -1
N8 N 0.40503(17) 0.39646(14) 0.59278(12) 0.0257(4) Uani 1 1 d . A -1
C10 C 0.3226(2) 0.5429(2) 0.65570(15) 0.0386(7) Uani 1 1 d . A -1
C9 C 0.3136(2) 0.4351(2) 0.64702(16) 0.0347(6) Uani 1 1 d . A -1
N11 N 0.30714(17) 0.59140(15) 0.57453(12) 0.0271(4) Uani 1 1 d . A -1
C12 C 0.3310(3) 0.6962(2) 0.57481(18) 0.0385(7) Uani 1 1 d . A -1
C121 C 0.4609(3) 0.7076(3) 0.5890(3) 0.0475(9) Uani 0.853(3) 1 d P A -1
C122 C 0.2638(4) 0.7483(2) 0.6430(2) 0.0634(11) Uani 1 1 d . A -1
C13 C 0.2956(3) 0.73753(19) 0.48878(18) 0.0373(6) Uani 1 1 d . A -1
C14 C 0.3596(2) 0.70319(19) 0.41085(18) 0.0344(6) Uani 1 1 d D A -1
C14' C 0.4828(7) 0.7282(17) 0.4288(15) 0.054(6) Uiso 0.147(3) 1 d PD A -1
C141 C 0.3172(3) 0.7541(2) 0.3324(2) 0.0532(9) Uani 1 1 d . A -1
O21 O 0.08937(16) 0.5272(2) 0.47951(11) 0.0544(6) Uani 1 1 d . . .
O22 O 0.13527(15) 0.56795(16) 0.34915(11) 0.0409(5) Uani 1 1 d . . .
O23 O -0.12615(14) 0.53861(14) 0.11341(10) 0.0305(4) Uani 1 1 d . . .
O24 O -0.30472(15) 0.50267(15) 0.13734(11) 0.0379(5) Uani 1 1 d . . .
O25 O -0.33493(15) 0.45280(17) 0.44872(11) 0.0418(5) Uani 1 1 d . . .
C21 C -0.05301(18) 0.52055(17) 0.37323(14) 0.0222(5) Uani 1 1 d . . .
C22 C -0.07526(19) 0.52725(16) 0.28719(14) 0.0223(4) Uani 1 1 d . . .
C23 C -0.18219(19) 0.50781(16) 0.25599(13) 0.0206(4) Uani 1 1 d . . .
C24 C -0.26708(19) 0.48109(17) 0.31173(14) 0.0253(5) Uani 1 1 d . . .
C25 C -0.24583(19) 0.47660(18) 0.39838(14) 0.0258(5) Uani 1 1 d . . .
C26 C -0.13844(19) 0.49559(16) 0.42937(14) 0.0234(5) Uani 1 1 d . . .
C27 C 0.06621(19) 0.53952(19) 0.40395(14) 0.0276(5) Uani 1 1 d . . .
C28 C -0.2070(2) 0.51642(17) 0.16184(14) 0.0240(5) Uani 1 1 d . . .
O1 O 0.03353(15) 0.5312(3) 0.64583(11) 0.0798(10) Uani 1 1 d D . .
H1A H 0.3537 0.5682 0.4539 0.030 Uiso 1 1 calc R A -1
H1B H 0.2677 0.5859 0.3880 0.030 Uiso 1 1 calc R A -1
H2A H 0.4936 0.5566 0.3528 0.040 Uiso 1 1 calc R A -1
H2B H 0.3982 0.5717 0.2825 0.040 Uiso 1 1 calc R A -1
H3A H 0.3064 0.4275 0.3354 0.040 Uiso 1 1 calc R A -1
H3B H 0.4260 0.4067 0.2921 0.040 Uiso 1 1 calc R A -1
H4A H 0.5040 0.4100 0.4260 0.031 Uiso 1 1 calc R A -1
H51A H 0.2493 0.3011 0.4596 0.071 Uiso 0.853(3) 1 calc PR A -1
H51B H 0.2830 0.1920 0.4377 0.071 Uiso 0.853(3) 1 calc PR A -1
H51C H 0.2645 0.2686 0.3634 0.071 Uiso 0.853(3) 1 calc PR A -1
H52A H 0.4499 0.2524 0.3004 0.089 Uiso 1 1 calc R A -1
H52B H 0.4763 0.1651 0.3636 0.089 Uiso 1 1 calc R A -1
H52C H 0.5614 0.2545 0.3571 0.089 Uiso 1 1 calc R A -1
H6A H 0.4768 0.1852 0.5105 0.041 Uiso 1 1 calc R A -1
H6B H 0.5480 0.2829 0.5123 0.041 Uiso 1 1 calc R A -1
H71X H 0.2472 0.2677 0.6360 0.073 Uiso 0.147(3) 1 calc PR A -1
H71Y H 0.2700 0.2084 0.5510 0.073 Uiso 0.147(3) 1 calc PR A -1
H71Z H 0.2490 0.3225 0.5471 0.073 Uiso 0.147(3) 1 calc PR A -1
H71A H 0.5456 0.2710 0.6696 0.066 Uiso 1 1 calc R A -1
H71B H 0.4643 0.1788 0.6693 0.066 Uiso 1 1 calc R A -1
H71C H 0.4282 0.2745 0.7191 0.066 Uiso 1 1 calc R A -1
H8A H 0.4730 0.4191 0.6124 0.031 Uiso 1 1 calc R A -1
H8B H 0.3955 0.4196 0.5389 0.031 Uiso 1 1 calc R A -1
H10A H 0.2648 0.5661 0.6959 0.046 Uiso 1 1 calc R A -1
H10B H 0.3975 0.5597 0.6788 0.046 Uiso 1 1 calc R A -1
H9A H 0.3181 0.4049 0.7035 0.042 Uiso 1 1 calc R A -1
H9B H 0.2397 0.4183 0.6221 0.042 Uiso 1 1 calc R A -1
H11A H 0.2340 0.5822 0.5572 0.032 Uiso 1 1 calc R A -1
H12A H 0.4801 0.6873 0.6464 0.071 Uiso 0.853(3) 1 calc PR A -1
H12B H 0.4823 0.7754 0.5811 0.071 Uiso 0.853(3) 1 calc PR A -1
H12C H 0.5015 0.6673 0.5483 0.071 Uiso 0.853(3) 1 calc PR A -1
H12D H 0.1835 0.7338 0.6361 0.095 Uiso 1 1 calc R A -1
H12E H 0.2758 0.8181 0.6381 0.095 Uiso 1 1 calc R A -1
H12F H 0.2889 0.7264 0.6987 0.095 Uiso 1 1 calc R A -1
H13A H 0.2149 0.7225 0.4803 0.045 Uiso 1 1 calc R A -1
H13B H 0.3025 0.8087 0.4917 0.045 Uiso 1 1 calc R A -1
H14X H 0.5093 0.6904 0.4772 0.081 Uiso 0.147(3) 1 calc PR A -1
H14Y H 0.4892 0.7972 0.4416 0.081 Uiso 0.147(3) 1 calc PR A -1
H14Z H 0.5287 0.7128 0.3793 0.081 Uiso 0.147(3) 1 calc PR A -1
H14A H 0.3586 0.7303 0.2831 0.080 Uiso 1 1 calc R A -1
H14B H 0.3290 0.8238 0.3382 0.080 Uiso 1 1 calc R A -1
H14C H 0.2367 0.7409 0.3252 0.080 Uiso 1 1 calc R A -1
H25 H -0.3192 0.4656 0.4991 0.063 Uiso 1 1 calc R . .
H22 H -0.0168 0.5453 0.2495 0.027 Uiso 1 1 calc R . .
H24 H -0.3399 0.4658 0.2908 0.030 Uiso 1 1 calc R . .
H26 H -0.1236 0.4916 0.4881 0.028 Uiso 1 1 calc R . .
H41 H 0.0383 0.5276 0.5930 0.040 Uiso 1 1 d D . .
H42 H -0.0371 0.5330 0.6507 0.040 Uiso 1 1 d D . .
H35 H 0.3360 0.2685 0.4236 0.040 Uiso 0.147(3) 1 calc PR A -2
H37 H 0.3303 0.2620 0.5880 0.039 Uiso 0.853(3) 1 calc PR A -2
H312 H 0.4133 0.7073 0.5839 0.046 Uiso 0.147(3) 1 calc PR A -2
H314 H 0.4417 0.7167 0.4182 0.041 Uiso 0.853(3) 1 calc PR A -2

loop_
_atom_site_aniso_label
_atom_site_aniso_U_11
_atom_site_aniso_U_22
_atom_site_aniso_U_33
_atom_site_aniso_U_23
_atom_site_aniso_U_13
_atom_site_aniso_U_12
N1 0.0179(9) 0.0360(11) 0.0222(9) 0.0032(9) 0.0000(7) -0.0037(8)
C2 0.0315(13) 0.0451(14) 0.0241(12) 0.0021(11) 0.0044(10) -0.0020(12)
C3 0.0359(14) 0.0436(15) 0.0208(11) -0.0013(11) -0.0028(10) -0.0008(12)
N4 0.0205(9) 0.0341(10) 0.0234(10) -0.0027(8) -0.0010(8) -0.0056(8)
C5 0.0385(14) 0.0329(13) 0.0297(13) -0.0072(11) 0.0008(11) -0.0034(11)
C51 0.046(2) 0.053(2) 0.043(2) 0.0007(17) -0.0080(16) -0.0258(17)
C52 0.084(3) 0.054(2) 0.0400(17) -0.0091(16) 0.0132(18) 0.013(2)
C6 0.0371(14) 0.0312(12) 0.0350(14) -0.0005(11) -0.0005(11) -0.0015(11)
C7 0.0357(13) 0.0324(13) 0.0290(13) 0.0008(11) -0.0028(11) -0.0069(11)
C71 0.064(2) 0.0316(14) 0.0364(15) 0.0073(12) -0.0077(14) 0.0003(14)
N8 0.0248(9) 0.0332(10) 0.0189(9) 0.0021(8) -0.0019(8) -0.0024(8)
C10 0.0419(15) 0.0559(17) 0.0181(11) -0.0039(12) 0.0003(11) 0.0188(14)
C9 0.0275(12) 0.0506(15) 0.0260(12) 0.0072(12) 0.0054(10) 0.0046(12)
N11 0.0197(9) 0.0373(11) 0.0242(10) -0.0012(8) -0.0032(8) -0.0033(8)
C12 0.0445(16) 0.0380(14) 0.0331(15) -0.0087(12) 0.0031(12) -0.0131(12)
C121 0.0389(18) 0.054(2) 0.049(2) -0.0082(18) -0.0056(17) -0.0217(16)
C122 0.102(3) 0.0410(17) 0.0471(19) -0.0160(15) 0.024(2) -0.0081(19)
C13 0.0428(16) 0.0300(12) 0.0389(15) -0.0016(12) 0.0059(12) -0.0051(12)
C14 0.0324(13) 0.0360(13) 0.0348(14) 0.0047(12) 0.0048(12) -0.0073(11)
C141 0.075(2) 0.0423(16) 0.0424(17) 0.0116(14) 0.0045(17) 0.0013(17)
O21 0.0247(9) 0.1147(19) 0.0238(9) 0.0121(11) -0.0066(7) -0.0193(12)
O22 0.0203(8) 0.0765(14) 0.0260(9) 0.0068(9) 0.0001(7) -0.0126(9)
O23 0.0262(8) 0.0482(10) 0.0172(7) 0.0021(7) 0.0005(6) -0.0037(8)
O24 0.0265(9) 0.0639(13) 0.0234(8) 0.0043(9) -0.0068(7) -0.0096(9)
O25 0.0241(9) 0.0830(15) 0.0182(8) -0.0009(9) 0.0018(7) -0.0216(10)
C21 0.0179(10) 0.0282(12) 0.0204(10) -0.0002(9) -0.0015(8) -0.0017(9)
C22 0.0199(10) 0.0282(11) 0.0190(10) 0.0011(9) 0.0007(8) -0.0018(9)
C23 0.0208(10) 0.0245(10) 0.0165(9) -0.0005(8) -0.0006(8) 0.0012(9)
C24 0.0181(10) 0.0367(13) 0.0211(10) -0.0042(10) -0.0003(8) -0.0062(10)
C25 0.0199(10) 0.0374(13) 0.0202(11) -0.0014(10) 0.0021(8) -0.0061(10)
C26 0.0219(10) 0.0294(12) 0.0189(10) -0.0005(9) -0.0004(8) -0.0009(9)
C27 0.0207(11) 0.0424(13) 0.0197(11) 0.0004(11) -0.0007(9) -0.0042(10)
C28 0.0241(11) 0.0289(11) 0.0188(10) -0.0005(9) -0.0014(8) -0.0014(9)
O1 0.0356(12) 0.173(3) 0.0305(11) -0.0124(16) -0.0003(9) -0.0270(17)

loop_
_atom_type_symbol
_atom_type_description
_atom_type_scat_dispersion_real
_atom_type_scat_dispersion_imag
_atom_type_scat_source
C C 0.0033 0.0016 'International Tables Vol C Tables 4.2.6.8 and 6.1.1.4'
H H 0.0000 0.0000 'International Tables Vol C Tables 4.2.6.8 and 6.1.1.4'
N N 0.0061 0.0033 'International Tables Vol C Tables 4.2.6.8 and 6.1.1.4'
O O 0.0106 0.0060 'International Tables Vol C Tables 4.2.6.8 and 6.1.1.4'

loop_
_geom_angle_atom_site_label_1
_geom_angle_atom_site_label_2
_geom_angle_atom_site_label_3
_geom_angle
_geom_angle_publ_flag
C2 N1 C14 116.7(2) no
C2 N1 H1A 108.1 no
C14 N1 H1A 108.1 no
C2 N1 H1B 108.1 no
C14 N1 H1B 108.1 no
H1A N1 H1B 107.3 no
N1 C2 C3 110.3(2) no
N1 C2 H2A 109.6 no
C3 C2 H2A 109.6 no
N1 C2 H2B 109.6 no
C3 C2 H2B 109.6 no
H2A C2 H2B 108.1 no
N4 C3 C2 110.5(2) no
N4 C3 H3A 109.6 no
C2 C3 H3A 109.6 no
N4 C3 H3B 109.6 no
C2 C3 H3B 109.6 no
H3A C3 H3B 108.1 no
C3 N4 C5 115.3(2) no
C3 N4 H4A 108.5 no
C5 N4 H4A 108.5 no
N4 C5 C52 112.2(2) no
N4 C5 C51 109.6(2) no
C52 C5 C51 109.9(3) no
N4 C5 C6 106.6(2) no
C52 C5 C6 107.2(2) no
C51 C5 C6 111.4(2) no
C7 C6 C5 116.7(2) no
C7 C6 H6A 108.1 no
C5 C6 H6A 108.1 no
C7 C6 H6B 108.1 no
C5 C6 H6B 108.1 no
H6A C6 H6B 107.3 no
N8 C7 C6 108.8(2) no
N8 C7 C71 109.5(2) no
C6 C7 C71 111.8(2) no
N8 C7 C71' 97.5(9) no
C6 C7 C71' 110.0(9) no
C71 C7 C71' 118.1(9) no
C7 C71' H71X 109.5 no
C7 C71' H71Y 109.5 no
H71X C71' H71Y 109.5 no
C7 C71' H71Z 109.5 no
H71X C71' H71Z 109.5 no
H71Y C71' H71Z 109.5 no
C9 N8 C7 113.6(2) no
C9 N8 H8A 108.8 no
C7 N8 H8A 108.8 no
C9 N8 H8B 108.8 no
C7 N8 H8B 108.8 no
H8A N8 H8B 107.7 no
N11 C10 C9 111.5(2) no
N11 C10 H10A 109.3 no
C9 C10 H10A 109.3 no
N11 C10 H10B 109.3 no
C9 C10 H10B 109.3 no
H10A C10 H10B 108.0 no
N8 C9 C10 111.0(2) no
N8 C9 H9A 109.4 no
C10 C9 H9A 109.4 no
N8 C9 H9B 109.4 no
C10 C9 H9B 109.4 no
H9A C9 H9B 108.0 no
C10 N11 C12 115.0(2) no
C10 N11 H11A 108.5 no
C12 N11 H11A 108.5 no
N11 C12 C122 111.4(2) no
N11 C12 C13 108.0(2) no
C122 C12 C13 108.1(3) no
N11 C12 C121 106.7(3) no
C122 C12 C121 111.5(3) no
C13 C12 C121 111.0(3) no
C14 C13 C12 117.8(2) no
C14 C13 H13A 107.9 no
C12 C13 H13A 107.9 no
C14 C13 H13B 107.9 no
C12 C13 H13B 107.9 no
H13A C13 H13B 107.2 no
N1 C14 C141 109.6(2) no
N1 C14 C13 108.2(2) no
C141 C14 C13 110.8(2) no
N1 C14 C14' 112.0(9) no
C141 C14 C14' 111.4(9) no
C13 C14 C14' 104.7(9) no
C14 C14' H14X 109.5 no
C14 C14' H14Y 109.5 no
H14X C14' H14Y 109.5 no
C14 C14' H14Z 109.5 no
H14X C14' H14Z 109.5 no
C25 O25 H25 109.5 no
C22 C21 C26 120.3(2) no
C22 C21 C27 118.63(19) no
C26 C21 C27 121.09(19) no
C23 C22 C21 120.6(2) no
C23 C22 H22 119.7 no
C21 C22 H22 119.7 no
C22 C23 C24 119.20(19) no
C22 C23 C28 120.64(19) no
C24 C23 C28 120.2(2) no
C23 C24 C25 120.4(2) no
C23 C24 H24 119.8 no
C25 C24 H24 119.8 no
O25 C25 C26 123.3(2) no
O25 C25 C24 116.4(2) no
C26 C25 C24 120.3(2) no
C25 C26 C21 119.2(2) no
C25 C26 H26 120.4 no
C21 C26 H26 120.4 no
O21 C27 O22 124.4(2) no
O21 C27 C21 119.5(2) no
O22 C27 C21 116.1(2) no
O23 C28 O24 123.9(2) no
O24 C28 C23 118.4(2) no
O23 C28 C23 117.7(2) no
H41 O1 H42 99 no

loop_
_geom_bond_atom_site_label_1
_geom_bond_atom_site_label_2
_geom_bond_distance
_geom_bond_publ_flag
N1 C2 1.481(3) no
N1 C14 1.501(3) no
N1 H1A 0.9200 no
N1 H1B 0.9200 no
C2 C3 1.515(4) no
C2 H2A 0.9900 no
C2 H2B 0.9900 no
C3 N4 1.470(3) no
C3 H3A 0.9900 no
C3 H3B 0.9900 no
N4 C5 1.495(3) no
N4 H4A 0.9200 no
C5 C52 1.529(4) no
C5 C51 1.534(4) no
C5 C6 1.546(4) no
C51 H51A 0.9800 no
C51 H51B 0.9800 no
C51 H51C 0.9800 no
C52 H52A 0.9800 no
C52 H52B 0.9800 no
C52 H52C 0.9800 no
C6 C7 1.523(4) no
C6 H6A 0.9900 no
C6 H6B 0.9900 no
C7 N8 1.509(3) no
C7 C71 1.526(4) no
C7 C71' 1.531(3) no
C71' H71X 0.9800 no
C71' H71Y 0.9800 no
C71' H71Z 0.9800 no
C71 H71A 0.9800 no
C71 H71B 0.9800 no
C71 H71C 0.9800 no
N8 C9 1.485(3) no
N8 H8A 0.9200 no
N8 H8B 0.9200 no
C10 N11 1.463(3) no
C10 C9 1.502(4) no
C10 H10A 0.9900 no
C10 H10B 0.9900 no
C9 H9A 0.9900 no
C9 H9B 0.9900 no
N11 C12 1.478(3) no
N11 H11A 0.9200 no
C12 C122 1.525(4) no
C12 C13 1.538(4) no
C12 C121 1.567(5) no
C121 H12A 0.9800 no
C121 H12B 0.9800 no
C121 H12C 0.9800 no
C122 H12D 0.9800 no
C122 H12E 0.9800 no
C122 H12F 0.9800 no
C13 C14 1.526(4) no
C13 H13A 0.9900 no
C13 H13B 0.9900 no
C14 C141 1.515(4) no
C14 C14' 1.530(3) no
C14' H14X 0.9800 no
C14' H14Y 0.9800 no
C14' H14Z 0.9800 no
C141 H14A 0.9800 no
C141 H14B 0.9800 no
C141 H14C 0.9800 no
O21 C27 1.241(3) no
O22 C27 1.258(3) no
O23 C28 1.267(3) no
O24 C28 1.238(3) no
O25 C25 1.366(3) no
O25 H25 0.8400 no
C21 C22 1.393(3) no
C21 C26 1.393(3) no
C21 C27 1.520(3) no
C22 C23 1.389(3) no
C22 H22 0.9500 no
C23 C24 1.391(3) no
C23 C28 1.526(3) no
C24 C25 1.398(3) no
C24 H24 0.9500 no
C25 C26 1.392(3) no
C26 H26 0.9500 no
O1 H41 0.8412 no
O1 H42 0.8427 no

loop_
_geom_hbond_atom_site_label_D
_geom_hbond_atom_site_label_H
_geom_hbond_atom_site_label_A
_geom_hbond_distance_DH
_geom_hbond_distance_HA
_geom_hbond_distance_DA
_geom_hbond_angle_DHA
_geom_hbond_site_symmetry_A
N1 H1A N11 0.92 2.02 2.767(3) 138 .
N8 H8B N4 0.92 1.97 2.762(3) 144 .
N1 H1B O22 0.92 1.71 2.622(3) 173 .
N4 H4A O25 0.92 2.03 2.952(3) 175 1_655
N8 H8A O23 0.92 1.91 2.795(3) 160 2_565
N11 H11A O21 0.92 2.25 3.122(3) 159 .
O1 H41 O21 0.84 1.90 2.720(2) 165 .
O1 H42 O24 0.84 1.95 2.761(3) 160 2_465
O25 H25 O23 0.84 1.93 2.655(2) 144 2_465

loop_
_geom_torsion_atom_site_label_1
_geom_torsion_atom_site_label_2
_geom_torsion_atom_site_label_3
_geom_torsion_atom_site_label_4
_geom_torsion
_geom_torsion_publ_flag
C14 N1 C2 C3 177.7(2) no
N1 C2 C3 N4 -69.4(3) no
C2 C3 N4 C5 -175.6(2) no
C3 N4 C5 C52 59.9(3) no
C3 N4 C5 C51 -62.4(3) no
C3 N4 C5 C6 177.0(2) no
N4 C5 C6 C7 68.5(3) no
C52 C5 C6 C7 -171.2(3) no
C51 C5 C6 C7 -51.0(3) no
C5 C6 C7 N8 -61.4(3) no
C5 C6 C7 C71 177.6(2) no
C5 C6 C7 C71' 44.4(10) no
C6 C7 N8 C9 158.0(2) no
C71 C7 N8 C9 -79.6(3) no
C71' C7 N8 C9 43.8(9) no
C7 N8 C9 C10 173.2(2) no
N8 C9 C10 N11 63.8(3) no
C9 C10 N11 C12 -171.5(2) no
C10 N11 C12 C122 -54.0(3) no
C10 N11 C12 C13 -172.5(2) no
C10 N11 C12 C121 68.0(3) no
N11 C12 C13 C14 -64.9(3) no
C122 C12 C13 C14 174.4(3) no
C121 C12 C13 C14 51.9(3) no
C2 N1 C14 C141 69.8(3) no
C2 N1 C14 C14' -54.3(10) no
C12 C13 C14 N1 62.2(3) no
C12 C13 C14 C141 -177.6(2) no
C12 C13 C14 C14' -57.3(10) no
C13 C14 N1 C2 -169.3(2) no
C26 C21 C22 C23 -1.0(4) no
C27 C21 C22 C23 178.1(2) no
C21 C22 C23 C24 -0.3(3) no
C21 C22 C23 C28 179.2(2) no
C22 C23 C24 C25 1.9(4) no
C28 C23 C24 C25 -177.6(2) no
C23 C24 C25 O25 177.9(2) no
C23 C24 C25 C26 -2.2(4) no
O25 C25 C26 C21 -179.2(2) no
C24 C25 C26 C21 1.0(4) no
C22 C21 C26 C25 0.6(3) no
C27 C21 C26 C25 -178.5(2) no
C22 C21 C27 O21 -174.9(3) no
C26 C21 C27 O21 4.2(4) no
C22 C21 C27 O22 5.6(4) no
C26 C21 C27 O22 -175.3(2) no
C22 C23 C28 O24 -176.8(2) no
C24 C23 C28 O24 2.7(3) no
C22 C23 C28 O23 2.3(3) no
C24 C23 C28 O23 -178.3(2) no
